data_8106514
loop_
_publ_author_name
'El-Hiti, Gamal A.'
'Abdel-Wahab, Bakr F.'
'Alshammari, Mohammed B.'
'Hegazy, Amany S.'
'Kariuki, Benson M.'

_publ_section_title
;
 Crystal structure of
 (E)-3-methyl-4-((3-(5-methyl-1-phenyl-1H-1,2,3-triazol-4-yl)-1-phenyl-1H-pyrazol-4-yl)methylene)-1-phenyl-1H-pyrazol-5(4H)-one,
 C29H23N7O
;
_journal_issue 2
_journal_name_full 'Zeitschrift f\"ur Kristallographie - New Crystal Structures'
_journal_page_first 291
_journal_page_last 293
_journal_paper_doi 10.1515/ncrs-2016-0243
_journal_volume 232
_journal_year 2017
_chemical_formula_moiety 'C29 H23 N7 O'
_chemical_formula_sum 'C29 H23 N7 O'
_chemical_formula_weight 485.54
_chemical_name_systematic
;
<i>(E</i>)-3-Methyl-4-((3-(5-methyl-1-phenyl-1<i>H</i>-1,2,3-triazol-4-yl)-1-\
phenyl-1<i>H</i>-pyrazol-4-yl)methylene)-1-phenyl-1<i>H</i>-pyrazol-\
5(4<i>H</i>)-one
;
_space_group_crystal_system triclinic
_space_group_IT_number 2
_space_group_name_Hall '-P 1'
_space_group_name_H-M_alt 'P -1'
_atom_sites_solution_hydrogens geom
_cell_angle_alpha 114.401(13)
_cell_angle_beta 103.083(11)
_cell_angle_gamma 93.384(12)
_cell_formula_units_Z 2
_cell_length_a 8.2785(12)
_cell_length_b 12.1750(18)
_cell_length_c 13.8122(16)
_cell_measurement_reflns_used 1872
_cell_measurement_temperature 293(2)
_cell_measurement_theta_max 24.5980
_cell_measurement_theta_min 4.1090
_cell_volume 1216.5(3)
_computing_cell_refinement 'CrysAlis PRO [1]'
_computing_data_collection 'CrysAlis PRO [1]'
_computing_data_reduction 'CrysAlis PRO [1]'
_computing_molecular_graphics 'ORTEP-3 for Windows [3]'
_computing_publication_material 'WinGX [3] and CHEMDRAW Ultra [4]'
_computing_structure_refinement 'SHELXS2013 [2]'
_computing_structure_solution 'SHELXS2013 [2]'
_diffrn_ambient_temperature 293(2)
_diffrn_measured_fraction_theta_full 0.998
_diffrn_measured_fraction_theta_max 0.824
_diffrn_measurement_device_type 'SuperNova, Dual, Cu at zero, Atlas'
_diffrn_measurement_method '\w scans'
_diffrn_radiation_type MoK\a
_diffrn_radiation_wavelength 0.71073
_diffrn_reflns_av_R_equivalents 0.0591
_diffrn_reflns_av_unetI/netI 0.1005
_diffrn_reflns_Laue_measured_fraction_full 0.998
_diffrn_reflns_Laue_measured_fraction_max 0.824
_diffrn_reflns_limit_h_max 10
_diffrn_reflns_limit_h_min -11
_diffrn_reflns_limit_k_max 14
_diffrn_reflns_limit_k_min -16
_diffrn_reflns_limit_l_max 16
_diffrn_reflns_limit_l_min -17
_diffrn_reflns_number 11194
_diffrn_reflns_point_group_measured_fraction_full 0.998
_diffrn_reflns_point_group_measured_fraction_max 0.824
_diffrn_reflns_theta_full 25.242
_diffrn_reflns_theta_max 29.704
_diffrn_reflns_theta_min 3.353
_diffrn_standards_decay_% 0
_diffrn_standards_interval_count 0
_diffrn_standards_interval_time 0
_diffrn_standards_number 0
_exptl_absorpt_coefficient_mu 0.085
_exptl_absorpt_correction_T_max 0.999
_exptl_absorpt_correction_T_min 0.987
_exptl_absorpt_correction_type gaussian
_exptl_absorpt_process_details
;
CrysAlisPro, Agilent Technologies,
Version 1.171.37.35g (release 09-12-2014 CrysAlis171 .NET)
(compiled Dec  9 2014,15:38:47)
Numerical absorption correction based on gaussian integration over
			a multifaceted crystal model
Empirical absorption correction using spherical harmonics,
 implemented in SCALE3 ABSPACK scaling algorithm.
;
_exptl_crystal_colour colorless
_exptl_crystal_density_diffrn 1.326
_exptl_crystal_description needle
_exptl_crystal_F_000 508
_exptl_crystal_size_max 0.292
_exptl_crystal_size_mid 0.051
_exptl_crystal_size_min 0.025
_refine_diff_density_max 0.209
_refine_diff_density_min -0.242
_refine_diff_density_rms 0.045
_refine_ls_extinction_coef .
_refine_ls_extinction_method none
_refine_ls_goodness_of_fit_ref 1.008
_refine_ls_hydrogen_treatment constr
_refine_ls_matrix_type full
_refine_ls_number_parameters 336
_refine_ls_number_reflns 5684
_refine_ls_number_restraints 0
_refine_ls_restrained_S_all 1.008
_refine_ls_R_factor_all 0.1661
_refine_ls_R_factor_gt 0.0713
_refine_ls_shift/su_max 0.000
_refine_ls_shift/su_mean 0.000
_refine_ls_structure_factor_coef Fsqd
_refine_ls_weighting_details 'w=1/[\s^2^(Fo^2^)+(0.0657P)^2^] where P=(Fo^2^+2Fc^2^)/3'
_refine_ls_weighting_scheme calc
_refine_ls_wR_factor_gt 0.1416
_refine_ls_wR_factor_ref 0.1880
_reflns_Friedel_coverage 0.000
_reflns_Friedel_fraction_full .
_reflns_Friedel_fraction_max .
_reflns_number_gt 2627
_reflns_number_total 5684
_reflns_threshold_expression 'I > 2\s(I)'
_cod_data_source_file suppl_ncrs-2016-0243_suppl.cif
_cod_data_source_block bmk1559c
_cod_database_code 8106514
_shelx_space_group_comment
;
The symmetry employed for this shelxl refinement is uniquely defined
by the following loop, which should always be used as a source of
symmetry information in preference to the above space-group names.
They are only intended as comments.
;
_shelx_estimated_absorpt_t_min 0.976
_shelx_estimated_absorpt_t_max 0.998
_shelxl_version_number 2013-4

loop_
_space_group_symop_operation_xyz
'x, y, z'
'-x, -y, -z'

loop_
_atom_site_label
_atom_site_type_symbol
_atom_site_fract_x
_atom_site_fract_y
_atom_site_fract_z
_atom_site_U_iso_or_equiv
_atom_site_adp_type
_atom_site_occupancy
_atom_site_site_symmetry_order
_atom_site_calc_flag
_atom_site_refinement_flags_posn
_atom_site_refinement_flags_adp
_atom_site_refinement_flags_occupancy
_atom_site_disorder_assembly
_atom_site_disorder_group
C1 C 1.2591(4) 1.0245(2) 0.9026(2) 0.0458(7) Uani 1 1 d . . . . .
C2 C 1.2019(4) 1.0981(2) 0.9899(2) 0.0535(8) Uani 1 1 d . . . . .
H2 H 1.0927 1.0783 0.9917 0.064 Uiso 1 1 calc R U . . .
C3 C 1.3069(5) 1.2013(3) 1.0746(2) 0.0621(9) Uani 1 1 d . . . . .
H3 H 1.2691 1.2505 1.1341 0.075 Uiso 1 1 calc R U . . .
C4 C 1.4682(5) 1.2315(3) 1.0710(3) 0.0689(10) Uani 1 1 d . . . . .
H4 H 1.5387 1.3015 1.1279 0.083 Uiso 1 1 calc R U . . .
C5 C 1.5249(5) 1.1578(3) 0.9830(3) 0.0709(9) Uani 1 1 d . . . . .
H5 H 1.6332 1.1785 0.9803 0.085 Uiso 1 1 calc R U . . .
C6 C 1.4206(4) 1.0535(3) 0.8990(2) 0.0594(8) Uani 1 1 d . . . . .
H6 H 1.4590 1.0031 0.8402 0.071 Uiso 1 1 calc R U . . .
C7 C 1.1111(4) 0.8699(2) 0.7062(2) 0.0437(7) Uani 1 1 d . . . . .
C8 C 1.0037(4) 0.7607(2) 0.6683(2) 0.0432(7) Uani 1 1 d . . . . .
C9 C 1.1697(4) 0.9350(2) 0.6471(2) 0.0574(8) Uani 1 1 d . . . . .
H9A H 1.1955 1.0215 0.6943 0.086 Uiso 1 1 calc R U . . .
H9B H 1.0827 0.9190 0.5813 0.086 Uiso 1 1 calc R U . . .
H9C H 1.2687 0.9068 0.6273 0.086 Uiso 1 1 calc R U . . .
C10 C 0.9194(3) 0.6706(2) 0.5546(2) 0.0423(7) Uani 1 1 d . . . . .
C11 C 0.8095(4) 0.5557(2) 0.5151(2) 0.0430(7) Uani 1 1 d . . . . .
C12 C 0.7726(4) 0.5103(2) 0.4016(2) 0.0473(7) Uani 1 1 d . . . . .
H12 H 0.7052 0.4360 0.3502 0.057 Uiso 1 1 calc R U . . .
C13 C 0.8326(4) 0.5878(2) 0.2718(2) 0.0492(7) Uani 1 1 d . . . . .
C14 C 0.8484(4) 0.4824(3) 0.1864(2) 0.0645(9) Uani 1 1 d . . . . .
H14 H 0.8763 0.4154 0.1985 0.077 Uiso 1 1 calc R U . . .
C15 C 0.8219(5) 0.4783(3) 0.0824(3) 0.0816(12) Uani 1 1 d . . . . .
H15 H 0.8312 0.4074 0.0238 0.098 Uiso 1 1 calc R U . . .
C16 C 0.7821(5) 0.5775(3) 0.0645(3) 0.0831(12) Uani 1 1 d . . . . .
H16 H 0.7640 0.5735 -0.0059 0.100 Uiso 1 1 calc R U . . .
C17 C 0.7689(5) 0.6826(3) 0.1508(3) 0.0747(11) Uani 1 1 d . . . . .
H17 H 0.7429 0.7502 0.1389 0.090 Uiso 1 1 calc R U . . .
C18 C 0.7941(4) 0.6882(3) 0.2547(2) 0.0628(9) Uani 1 1 d . . . . .
H18 H 0.7853 0.7593 0.3132 0.075 Uiso 1 1 calc R U . . .
C19 C 0.7509(4) 0.5055(2) 0.5808(2) 0.0468(7) Uani 1 1 d . . . . .
H19 H 0.7943 0.5526 0.6567 0.056 Uiso 1 1 calc R U . . .
C20 C 0.6432(4) 0.4016(2) 0.5520(2) 0.0466(7) Uani 1 1 d . . . . .
C21 C 0.5523(4) 0.3031(2) 0.4425(2) 0.0501(7) Uani 1 1 d . . . . .
C22 C 0.5928(4) 0.3646(2) 0.6291(2) 0.0507(8) Uani 1 1 d . . . . .
C23 C 0.6488(5) 0.4303(3) 0.7517(2) 0.0745(10) Uani 1 1 d . . . . .
H23A H 0.6025 0.3819 0.7822 0.112 Uiso 1 1 calc R U . . .
H23B H 0.6105 0.5076 0.7758 0.112 Uiso 1 1 calc R U . . .
H23C H 0.7695 0.4437 0.7765 0.112 Uiso 1 1 calc R U . . .
C24 C 0.3593(4) 0.1074(2) 0.3923(2) 0.0487(7) Uani 1 1 d . . . . .
C25 C 0.3085(4) 0.0720(2) 0.2798(2) 0.0552(8) Uani 1 1 d . . . . .
H25 H 0.3374 0.1251 0.2514 0.066 Uiso 1 1 calc R U . . .
C26 C 0.2148(4) -0.0424(3) 0.2100(3) 0.0666(9) Uani 1 1 d . . . . .
H26 H 0.1819 -0.0662 0.1342 0.080 Uiso 1 1 calc R U . . .
C27 C 0.1690(5) -0.1220(3) 0.2503(3) 0.0737(10) Uani 1 1 d . . . . .
H27 H 0.1073 -0.1996 0.2023 0.088 Uiso 1 1 calc R U . . .
C28 C 0.2158(5) -0.0853(3) 0.3622(3) 0.0757(10) Uani 1 1 d . . . . .
H28 H 0.1831 -0.1377 0.3904 0.091 Uiso 1 1 calc R U . . .
C29 C 0.3108(4) 0.0287(3) 0.4337(3) 0.0627(9) Uani 1 1 d . . . . .
H29 H 0.3422 0.0525 0.5095 0.075 Uiso 1 1 calc R U . . .
N1 N 1.1509(3) 0.91404(18) 0.81728(17) 0.0459(6) Uani 1 1 d . . . . .
N2 N 1.0735(3) 0.8376(2) 0.84837(18) 0.0537(7) Uani 1 1 d . . . . .
N3 N 0.9844(3) 0.74405(19) 0.75684(17) 0.0517(6) Uani 1 1 d . . . . .
N4 N 0.9417(3) 0.69274(18) 0.47162(17) 0.0487(6) Uani 1 1 d . . . . .
N5 N 0.8508(3) 0.59184(18) 0.37836(17) 0.0472(6) Uani 1 1 d . . . . .
N6 N 0.4609(3) 0.22280(18) 0.46589(17) 0.0483(6) Uani 1 1 d . . . . .
N7 N 0.4894(3) 0.2616(2) 0.58018(17) 0.0537(7) Uani 1 1 d . . . . .
O1 O 0.5514(3) 0.28920(17) 0.34902(16) 0.0680(7) Uani 1 1 d . . . . .

loop_
_atom_site_aniso_label
_atom_site_aniso_U_11
_atom_site_aniso_U_22
_atom_site_aniso_U_33
_atom_site_aniso_U_23
_atom_site_aniso_U_13
_atom_site_aniso_U_12
C1 0.047(2) 0.0512(15) 0.0411(15) 0.0203(12) 0.0168(13) 0.0047(13)
C2 0.055(2) 0.0592(17) 0.0492(16) 0.0215(13) 0.0253(15) 0.0065(14)
C3 0.074(3) 0.0613(18) 0.0476(17) 0.0176(14) 0.0252(16) 0.0027(17)
C4 0.072(3) 0.067(2) 0.0558(19) 0.0185(15) 0.0160(18) -0.0066(18)
C5 0.050(2) 0.085(2) 0.072(2) 0.0266(18) 0.0228(18) 0.0010(17)
C6 0.051(2) 0.0630(18) 0.0619(18) 0.0199(14) 0.0266(16) 0.0056(15)
C7 0.0412(18) 0.0499(15) 0.0458(15) 0.0214(12) 0.0217(13) 0.0102(13)
C8 0.0444(19) 0.0481(15) 0.0445(15) 0.0216(12) 0.0224(13) 0.0107(13)
C9 0.068(2) 0.0566(16) 0.0512(16) 0.0241(13) 0.0252(15) 0.0008(15)
C10 0.0397(18) 0.0512(15) 0.0446(15) 0.0245(12) 0.0195(13) 0.0127(12)
C11 0.0401(18) 0.0478(15) 0.0453(15) 0.0229(12) 0.0151(13) 0.0077(12)
C12 0.048(2) 0.0478(15) 0.0501(16) 0.0218(12) 0.0211(13) 0.0040(13)
C13 0.048(2) 0.0553(16) 0.0444(15) 0.0223(13) 0.0156(13) -0.0022(13)
C14 0.083(3) 0.0594(18) 0.0540(18) 0.0224(14) 0.0284(17) 0.0119(16)
C15 0.115(4) 0.071(2) 0.0498(19) 0.0159(16) 0.030(2) 0.007(2)
C16 0.118(4) 0.081(2) 0.0496(19) 0.0347(18) 0.016(2) -0.009(2)
C17 0.102(3) 0.065(2) 0.061(2) 0.0353(16) 0.0165(19) 0.0015(18)
C18 0.079(3) 0.0574(18) 0.0557(18) 0.0262(14) 0.0258(17) 0.0041(16)
C19 0.049(2) 0.0513(16) 0.0427(15) 0.0198(12) 0.0192(13) 0.0099(14)
C20 0.050(2) 0.0471(15) 0.0469(15) 0.0204(12) 0.0212(13) 0.0076(13)
C21 0.056(2) 0.0537(16) 0.0494(17) 0.0258(13) 0.0233(14) 0.0117(14)
C22 0.057(2) 0.0522(16) 0.0460(16) 0.0211(13) 0.0215(14) 0.0065(14)
C23 0.086(3) 0.080(2) 0.0504(19) 0.0245(15) 0.0205(18) -0.0105(18)
C24 0.0433(19) 0.0479(15) 0.0551(17) 0.0180(13) 0.0225(14) 0.0093(13)
C25 0.049(2) 0.0586(17) 0.0541(18) 0.0176(13) 0.0226(15) 0.0055(14)
C26 0.054(2) 0.074(2) 0.0596(19) 0.0140(16) 0.0235(16) 0.0055(17)
C27 0.062(3) 0.0556(19) 0.087(3) 0.0143(17) 0.027(2) -0.0003(16)
C28 0.074(3) 0.065(2) 0.086(3) 0.0314(18) 0.027(2) -0.0035(18)
C29 0.065(2) 0.0615(18) 0.0664(19) 0.0301(15) 0.0251(17) 0.0027(16)
N1 0.0464(16) 0.0521(13) 0.0441(13) 0.0214(10) 0.0220(11) 0.0047(11)
N2 0.0590(18) 0.0583(14) 0.0493(14) 0.0260(11) 0.0222(12) 0.0023(12)
N3 0.0577(18) 0.0536(13) 0.0452(13) 0.0211(11) 0.0201(12) 0.0024(11)
N4 0.0517(17) 0.0491(13) 0.0455(13) 0.0181(10) 0.0199(11) 0.0050(11)
N5 0.0518(17) 0.0495(13) 0.0440(13) 0.0213(10) 0.0192(11) 0.0045(11)
N6 0.0506(17) 0.0511(13) 0.0464(13) 0.0198(10) 0.0235(11) 0.0033(11)
N7 0.0596(18) 0.0561(14) 0.0467(13) 0.0199(11) 0.0234(12) 0.0042(12)
O1 0.0845(19) 0.0699(13) 0.0474(12) 0.0235(10) 0.0244(11) -0.0099(11)

loop_
_atom_type_symbol
_atom_type_description
_atom_type_scat_dispersion_real
_atom_type_scat_dispersion_imag
_atom_type_scat_source
C C 0.0033 0.0016 'International Tables Vol C Tables 4.2.6.8 and 6.1.1.4'
H H 0.0000 0.0000 'International Tables Vol C Tables 4.2.6.8 and 6.1.1.4'
N N 0.0061 0.0033 'International Tables Vol C Tables 4.2.6.8 and 6.1.1.4'
O O 0.0106 0.0060 'International Tables Vol C Tables 4.2.6.8 and 6.1.1.4'

loop_
_geom_angle_atom_site_label_1
_geom_angle_atom_site_label_2
_geom_angle_atom_site_label_3
_geom_angle
_geom_angle_site_symmetry_1
_geom_angle_site_symmetry_3
C2 C1 C6 120.5(3) . .
C2 C1 N1 119.3(3) . .
C6 C1 N1 120.2(2) . .
C3 C2 C1 119.8(3) . .
C3 C2 H2 120.1 . .
C1 C2 H2 120.1 . .
C2 C3 C4 120.0(3) . .
C2 C3 H3 120.0 . .
C4 C3 H3 120.0 . .
C3 C4 C5 120.1(3) . .
C3 C4 H4 120.0 . .
C5 C4 H4 120.0 . .
C6 C5 C4 119.9(4) . .
C6 C5 H5 120.0 . .
C4 C5 H5 120.0 . .
C5 C6 C1 119.7(3) . .
C5 C6 H6 120.2 . .
C1 C6 H6 120.2 . .
N1 C7 C8 104.0(2) . .
N1 C7 C9 124.3(2) . .
C8 C7 C9 131.7(2) . .
N3 C8 C7 108.7(2) . .
N3 C8 C10 121.6(2) . .
C7 C8 C10 129.7(3) . .
C7 C9 H9A 109.5 . .
C7 C9 H9B 109.5 . .
H9A C9 H9B 109.5 . .
C7 C9 H9C 109.5 . .
H9A C9 H9C 109.5 . .
H9B C9 H9C 109.5 . .
N4 C10 C11 111.6(2) . .
N4 C10 C8 118.8(2) . .
C11 C10 C8 129.6(2) . .
C12 C11 C19 129.7(3) . .
C12 C11 C10 103.4(2) . .
C19 C11 C10 126.9(2) . .
N5 C12 C11 108.1(2) . .
N5 C12 H12 125.9 . .
C11 C12 H12 125.9 . .
C14 C13 C18 120.9(3) . .
C14 C13 N5 119.5(2) . .
C18 C13 N5 119.6(2) . .
C13 C14 C15 118.6(3) . .
C13 C14 H14 120.7 . .
C15 C14 H14 120.7 . .
C16 C15 C14 120.8(3) . .
C16 C15 H15 119.6 . .
C14 C15 H15 119.6 . .
C17 C16 C15 119.9(3) . .
C17 C16 H16 120.1 . .
C15 C16 H16 120.1 . .
C16 C17 C18 120.0(3) . .
C16 C17 H17 120.0 . .
C18 C17 H17 120.0 . .
C17 C18 C13 119.7(3) . .
C17 C18 H18 120.1 . .
C13 C18 H18 120.1 . .
C20 C19 C11 131.5(2) . .
C20 C19 H19 114.3 . .
C11 C19 H19 114.3 . .
C19 C20 C22 124.9(2) . .
C19 C20 C21 130.8(3) . .
C22 C20 C21 104.2(2) . .
O1 C21 N6 124.9(3) . .
O1 C21 C20 130.9(3) . .
N6 C21 C20 104.2(2) . .
N7 C22 C20 112.6(2) . .
N7 C22 C23 120.3(3) . .
C20 C22 C23 127.1(3) . .
C22 C23 H23A 109.5 . .
C22 C23 H23B 109.5 . .
H23A C23 H23B 109.5 . .
C22 C23 H23C 109.5 . .
H23A C23 H23C 109.5 . .
H23B C23 H23C 109.5 . .
C25 C24 C29 119.5(3) . .
C25 C24 N6 121.0(3) . .
C29 C24 N6 119.6(3) . .
C26 C25 C24 119.7(3) . .
C26 C25 H25 120.2 . .
C24 C25 H25 120.2 . .
C27 C26 C25 121.2(3) . .
C27 C26 H26 119.4 . .
C25 C26 H26 119.4 . .
C28 C27 C26 119.0(3) . .
C28 C27 H27 120.5 . .
C26 C27 H27 120.5 . .
C27 C28 C29 120.8(3) . .
C27 C28 H28 119.6 . .
C29 C28 H28 119.6 . .
C28 C29 C24 119.9(3) . .
C28 C29 H29 120.1 . .
C24 C29 H29 120.0 . .
C7 N1 N2 111.5(2) . .
C7 N1 C1 130.4(2) . .
N2 N1 C1 118.1(2) . .
N3 N2 N1 106.6(2) . .
N2 N3 C8 109.2(2) . .
C10 N4 N5 104.4(2) . .
C12 N5 N4 112.5(2) . .
C12 N5 C13 126.7(2) . .
N4 N5 C13 120.4(2) . .
C21 N6 N7 112.1(2) . .
C21 N6 C24 129.0(2) . .
N7 N6 C24 118.6(2) . .
C22 N7 N6 106.8(2) . .

loop_
_geom_bond_atom_site_label_1
_geom_bond_atom_site_label_2
_geom_bond_distance
_geom_bond_site_symmetry_2
C1 C2 1.378(4) .
C1 C6 1.380(4) .
C1 N1 1.438(3) .
C2 C3 1.377(4) .
C2 H2 0.9300 .
C3 C4 1.381(5) .
C3 H3 0.9300 .
C4 C5 1.382(5) .
C4 H4 0.9300 .
C5 C6 1.380(4) .
C5 H5 0.9300 .
C6 H6 0.9300 .
C7 N1 1.349(3) .
C7 C8 1.381(4) .
C7 C9 1.484(4) .
C8 N3 1.361(3) .
C8 C10 1.465(4) .
C9 H9A 0.9600 .
C9 H9B 0.9600 .
C9 H9C 0.9600 .
C10 N4 1.329(3) .
C10 C11 1.441(4) .
C11 C12 1.380(3) .
C11 C19 1.434(4) .
C12 N5 1.337(4) .
C12 H12 0.9300 .
C13 C14 1.376(4) .
C13 C18 1.378(4) .
C13 N5 1.425(3) .
C14 C15 1.383(4) .
C14 H14 0.9300 .
C15 C16 1.373(4) .
C15 H15 0.9300 .
C16 C17 1.373(4) .
C16 H16 0.9300 .
C17 C18 1.375(4) .
C17 H17 0.9300 .
C18 H18 0.9300 .
C19 C20 1.358(4) .
C19 H19 0.9300 .
C20 C22 1.443(4) .
C20 C21 1.474(4) .
C21 O1 1.229(3) .
C21 N6 1.385(4) .
C22 N7 1.294(3) .
C22 C23 1.485(4) .
C23 H23A 0.9600 .
C23 H23B 0.9600 .
C23 H23C 0.9600 .
C24 C25 1.380(4) .
C24 C29 1.385(4) .
C24 N6 1.417(3) .
C25 C26 1.376(4) .
C25 H25 0.9300 .
C26 C27 1.375(5) .
C26 H26 0.9300 .
C27 C28 1.371(4) .
C27 H27 0.9300 .
C28 C29 1.381(4) .
C28 H28 0.9300 .
C29 H29 0.9300 .
N1 N2 1.358(3) .
N2 N3 1.315(3) .
N4 N5 1.371(3) .
N6 N7 1.405(3) .
